data_1558727
loop_
_publ_author_name
'Straube, Axel A.'
'Coburger, Peter'
'Duetsch, Luis'
'Hey-Hawkins, Evamarie'

_publ_section_title
;
 Triple the fun: Tris(ferrocenyl)arene-based gold(I) complexes for
 redox-switchable catalysis
;
_journal_name_full 'Chemical Science'
_journal_paper_doi 10.1039/D0SC03604H
_journal_year 2020
_chemical_formula_sum 'C36 H27 Br3 Fe3'
_chemical_formula_weight 866.86
_space_group_IT_number 14
_space_group_name_Hall '-P 2ybc'
_space_group_name_H-M_alt 'P 1 21/c 1'
_symmetry_cell_setting monoclinic
_symmetry_space_group_name_H-M 'P 1 21/c 1'
_atom_sites_solution_hydrogens geom
_atom_sites_solution_primary direct
_atom_sites_solution_secondary difmap
_audit_creation_method SHELXL-97
_audit_update_record
;
2020-03-13 deposited with the CCDC.	2020-08-03 downloaded from the CCDC.
;
_cell_angle_alpha 90.000(5)
_cell_angle_beta 93.762(5)
_cell_angle_gamma 90.000(5)
_cell_formula_units_Z 4
_cell_length_a 12.562(5)
_cell_length_b 10.663(5)
_cell_length_c 21.857(5)
_cell_measurement_temperature 130(2)
_cell_volume 2921.4(19)
_computing_structure_refinement 'SHELXL-97 (Sheldrick, 2008)'
_diffrn_ambient_temperature 130(2)
_diffrn_measured_fraction_theta_full 0.997
_diffrn_measured_fraction_theta_max 0.997
_diffrn_radiation_monochromator graphite
_diffrn_radiation_source 'fine-focus sealed tube'
_diffrn_radiation_type MoK\a
_diffrn_radiation_wavelength 0.71073
_diffrn_reflns_av_R_equivalents 0.0562
_diffrn_reflns_av_sigmaI/netI 0.0551
_diffrn_reflns_limit_h_max 14
_diffrn_reflns_limit_h_min -15
_diffrn_reflns_limit_k_max 12
_diffrn_reflns_limit_k_min -12
_diffrn_reflns_limit_l_max 14
_diffrn_reflns_limit_l_min -26
_diffrn_reflns_number 16249
_diffrn_reflns_theta_full 25.35
_diffrn_reflns_theta_max 25.35
_diffrn_reflns_theta_min 2.39
_exptl_absorpt_coefficient_mu 5.600
_exptl_crystal_colour 'clear intense orange'
_exptl_crystal_density_diffrn 1.971
_exptl_crystal_density_method 'not measured'
_exptl_crystal_description plate
_exptl_crystal_F_000 1704
_exptl_crystal_size_max 0.4000
_exptl_crystal_size_mid 0.3000
_exptl_crystal_size_min 0.0400
_refine_diff_density_max 1.529
_refine_diff_density_min -2.446
_refine_diff_density_rms 0.167
_refine_ls_extinction_method none
_refine_ls_goodness_of_fit_ref 1.034
_refine_ls_hydrogen_treatment mixed
_refine_ls_matrix_type full
_refine_ls_number_parameters 379
_refine_ls_number_reflns 5339
_refine_ls_number_restraints 83
_refine_ls_restrained_S_all 1.034
_refine_ls_R_factor_all 0.0737
_refine_ls_R_factor_gt 0.0550
_refine_ls_shift/su_max 0.001
_refine_ls_shift/su_mean 0.000
_refine_ls_structure_factor_coef Fsqd
_refine_ls_weighting_details 'calc w=1/[\s^2^(Fo^2^)+(0.0722P)^2^+18.4222P] where P=(Fo^2^+2Fc^2^)/3'
_refine_ls_weighting_scheme calc
_refine_ls_wR_factor_gt 0.1371
_refine_ls_wR_factor_ref 0.1544
_reflns_number_gt 4218
_reflns_number_total 5339
_reflns_threshold_expression >2\s(I)
_cod_data_source_file d0sc03604h2.cif
_cod_data_source_block x2198
_cod_original_sg_symbol_H-M P21/c
_cod_database_code 1558727

loop_
_symmetry_equiv_pos_as_xyz
'x, y, z'
'-x, y+1/2, -z+1/2'
'-x, -y, -z'
'x, -y-1/2, z-1/2'

loop_
_atom_site_label
_atom_site_type_symbol
_atom_site_fract_x
_atom_site_fract_y
_atom_site_fract_z
_atom_site_U_iso_or_equiv
_atom_site_adp_type
_atom_site_occupancy
_atom_site_symmetry_multiplicity
_atom_site_calc_flag
_atom_site_refinement_flags
_atom_site_disorder_assembly
_atom_site_disorder_group
C1 C 0.7032(5) 0.0754(6) 1.1451(3) 0.0203(13) Uani 1 1 d . . .
C2 C 0.6000(5) 0.0746(5) 1.1662(3) 0.0166(12) Uani 1 1 d . . .
H2 H 0.5447 0.1198 1.1443 0.020 Uiso 1 1 calc R . .
C3 C 0.5778(5) 0.0093(5) 1.2182(3) 0.0165(12) Uani 1 1 d . . .
C4 C 0.6602(5) -0.0541(5) 1.2518(3) 0.0163(12) Uani 1 1 d . . .
H4 H 0.6459 -0.0964 1.2886 0.020 Uiso 1 1 calc R . .
C5 C 0.7631(5) -0.0553(5) 1.2313(3) 0.0165(12) Uani 1 1 d . . .
C6 C 0.7830(5) 0.0093(5) 1.1783(3) 0.0175(13) Uani 1 1 d . . .
H6 H 0.8530 0.0084 1.1643 0.021 Uiso 1 1 calc R . .
C7 C 0.7260(5) 0.1444(6) 1.0890(3) 0.0229(13) Uani 1 1 d U . .
C8 C 0.6520(6) 0.2116(6) 1.0485(3) 0.0298(14) Uani 1 1 d U . .
H8 H 0.5775 0.2183 1.0529 0.036 Uiso 1 1 calc R . .
C9 C 0.7075(6) 0.2665(7) 1.0008(3) 0.0321(15) Uani 1 1 d U . .
H9 H 0.6767 0.3163 0.9682 0.039 Uiso 1 1 calc R . .
C10 C 0.8143(6) 0.2351(7) 1.0099(3) 0.0342(15) Uani 1 1 d U . .
H10 H 0.8696 0.2592 0.9847 0.041 Uiso 1 1 calc R . .
C11 C 0.8269(6) 0.1596(7) 1.0643(3) 0.0323(15) Uani 1 1 d U . .
H11 H 0.8923 0.1254 1.0811 0.039 Uiso 1 1 calc R . .
C12 C 0.7749(9) -0.0966(7) 0.9852(4) 0.056(2) Uani 1 1 d U . .
C13 C 0.6671(8) -0.1013(7) 0.9980(4) 0.0495(18) Uani 1 1 d U . .
H13 H 0.6379 -0.1461 1.0306 0.059 Uiso 1 1 calc R . .
C14 C 0.6089(9) -0.0257(8) 0.9527(4) 0.0532(19) Uani 1 1 d U . .
H14 H 0.5342 -0.0105 0.9499 0.064 Uiso 1 1 calc R . .
C15 C 0.6846(9) 0.0218(8) 0.9131(4) 0.053(2) Uani 1 1 d U . .
H15 H 0.6683 0.0745 0.8787 0.064 Uiso 1 1 calc R . .
C16 C 0.7857(10) -0.0204(8) 0.9321(4) 0.058(2) Uani 1 1 d U . .
H16 H 0.8501 -0.0021 0.9134 0.070 Uiso 1 1 calc R . .
C17 C 0.4667(5) -0.0040(5) 1.2369(3) 0.0166(12) Uani 1 1 d . . .
C18 C 0.3805(5) 0.0830(6) 1.2276(3) 0.0173(12) Uani 1 1 d . . .
H18 H 0.3841 0.1627 1.2084 0.021 Uiso 1 1 calc R . .
C19 C 0.2888(5) 0.0297(6) 1.2519(3) 0.0232(14) Uani 1 1 d . . .
H19 H 0.2204 0.0678 1.2516 0.028 Uiso 1 1 calc R . .
C20 C 0.3161(5) -0.0891(6) 1.2763(3) 0.0237(14) Uani 1 1 d . . .
H20 H 0.2696 -0.1447 1.2956 0.028 Uiso 1 1 calc R . .
C21 C 0.4260(5) -0.1113(5) 1.2671(3) 0.0193(13) Uani 1 1 d . . .
H21 H 0.4652 -0.1845 1.2789 0.023 Uiso 1 1 calc R . .
C22 C 0.4989(5) 0.0255(6) 1.3989(3) 0.0250(14) Uani 1 1 d . . .
C23 C 0.5302(6) 0.1371(6) 1.3682(3) 0.0268(15) Uani 1 1 d . . .
H23 H 0.5988 0.1561 1.3548 0.032 Uiso 1 1 calc R . .
C24 C 0.4369(6) 0.2137(6) 1.3620(3) 0.0311(16) Uani 1 1 d . . .
H24 H 0.4328 0.2941 1.3433 0.037 Uiso 1 1 calc R . .
C25 C 0.3520(6) 0.1511(6) 1.3879(3) 0.0271(15) Uani 1 1 d . . .
H25 H 0.2812 0.1816 1.3895 0.033 Uiso 1 1 calc R . .
C26 C 0.3909(5) 0.0343(6) 1.4112(3) 0.0246(14) Uani 1 1 d . . .
H26 H 0.3510 -0.0269 1.4315 0.029 Uiso 1 1 calc R . .
C27 C 0.8473(5) -0.1290(6) 1.2657(3) 0.0187(13) Uani 1 1 d . . .
C28 C 0.8349(5) -0.2058(6) 1.3175(3) 0.0229(14) Uani 1 1 d . . .
H28 H 0.7707 -0.2162 1.3376 0.028 Uiso 1 1 calc R . .
C29 C 0.9339(5) -0.2651(6) 1.3347(3) 0.0242(14) Uani 1 1 d . . .
H29 H 0.9470 -0.3224 1.3676 0.029 Uiso 1 1 calc R . .
C30 C 1.0092(5) -0.2234(6) 1.2940(3) 0.0234(14) Uani 1 1 d . . .
H30 H 1.0821 -0.2474 1.2950 0.028 Uiso 1 1 calc R . .
C31 C 0.9571(5) -0.1392(6) 1.2515(3) 0.0234(14) Uani 1 1 d . . .
H31 H 0.9893 -0.0969 1.2192 0.028 Uiso 1 1 calc R . .
C32 C 0.9190(5) 0.1032(6) 1.3635(3) 0.0232(14) Uani 1 1 d . . .
C33 C 0.9002(6) 0.0206(7) 1.4125(3) 0.0311(16) Uani 1 1 d . . .
H33 H 0.8347 0.0096 1.4312 0.037 Uiso 1 1 calc R . .
C34 C 0.9974(7) -0.0422(7) 1.4280(3) 0.0376(19) Uani 1 1 d . . .
H34 H 1.0090 -0.1033 1.4594 0.045 Uiso 1 1 calc R . .
C35 C 1.0747(6) 0.0017(7) 1.3887(4) 0.0381(19) Uani 1 1 d . . .
H35 H 1.1467 -0.0256 1.3893 0.046 Uiso 1 1 calc R . .
C36 C 1.0274(5) 0.0928(6) 1.3482(4) 0.0288(16) Uani 1 1 d . . .
H36 H 1.0610 0.1378 1.3173 0.035 Uiso 1 1 calc R . .
Fe1 Fe 0.72541(7) 0.07742(8) 1.00055(4) 0.0191(2) Uani 1 1 d . . .
Fe2 Fe 0.94903(7) -0.07560(8) 1.33904(4) 0.0165(2) Uani 1 1 d . . .
Fe3 Fe 0.40899(7) 0.04615(8) 1.31919(4) 0.0163(2) Uani 1 1 d . . .
Br1 Br 0.88579(13) -0.18465(13) 1.02952(8) 0.1174(7) Uani 1 1 d U . .
Br2 Br 0.81934(5) 0.21834(6) 1.32883(3) 0.0309(2) Uani 1 1 d . . .
Br3 Br 0.59439(5) -0.10543(7) 1.42264(3) 0.0324(2) Uani 1 1 d . . .

loop_
_atom_site_aniso_label
_atom_site_aniso_U_11
_atom_site_aniso_U_22
_atom_site_aniso_U_33
_atom_site_aniso_U_23
_atom_site_aniso_U_13
_atom_site_aniso_U_12
C1 0.024(3) 0.016(3) 0.021(3) -0.005(3) -0.001(3) -0.005(2)
C2 0.019(3) 0.010(3) 0.019(3) -0.002(2) -0.006(2) 0.000(2)
C3 0.021(3) 0.013(3) 0.015(3) -0.005(2) 0.000(2) 0.001(2)
C4 0.018(3) 0.012(3) 0.018(3) -0.001(2) 0.000(2) 0.000(2)
C5 0.019(3) 0.013(3) 0.017(3) -0.006(2) -0.004(2) 0.001(2)
C6 0.019(3) 0.018(3) 0.016(3) -0.008(2) 0.002(2) 0.001(2)
C7 0.028(3) 0.019(3) 0.021(3) 0.000(2) -0.004(2) -0.005(2)
C8 0.036(3) 0.023(3) 0.030(3) 0.005(3) 0.002(3) 0.009(3)
C9 0.049(4) 0.025(3) 0.022(3) 0.004(3) 0.000(3) -0.001(3)
C10 0.041(3) 0.039(4) 0.022(3) 0.004(3) -0.004(3) -0.025(3)
C11 0.026(3) 0.044(4) 0.025(3) 0.015(3) -0.004(3) -0.019(3)
C12 0.104(5) 0.023(4) 0.046(4) -0.001(3) 0.034(4) 0.010(4)
C13 0.094(5) 0.025(4) 0.030(4) -0.005(3) 0.014(4) -0.016(4)
C14 0.089(5) 0.042(4) 0.027(4) -0.004(3) -0.006(4) -0.032(4)
C15 0.101(5) 0.037(4) 0.022(4) -0.010(3) 0.006(4) -0.024(4)
C16 0.108(5) 0.028(4) 0.044(4) -0.006(3) 0.041(4) 0.003(4)
C17 0.019(3) 0.013(3) 0.017(3) -0.003(2) -0.007(2) -0.002(2)
C18 0.022(3) 0.017(3) 0.012(3) -0.002(2) -0.005(2) 0.003(2)
C19 0.015(3) 0.030(4) 0.024(4) -0.005(3) -0.006(3) 0.004(3)
C20 0.023(3) 0.023(3) 0.026(4) 0.000(3) 0.000(3) -0.003(3)
C21 0.018(3) 0.010(3) 0.029(4) 0.001(3) -0.006(3) 0.002(2)
C22 0.027(3) 0.022(3) 0.025(4) 0.002(3) -0.011(3) -0.002(3)
C23 0.033(4) 0.029(4) 0.018(3) -0.003(3) -0.001(3) -0.011(3)
C24 0.049(4) 0.019(3) 0.024(4) -0.003(3) -0.009(3) -0.002(3)
C25 0.039(4) 0.028(4) 0.015(3) -0.007(3) 0.002(3) 0.005(3)
C26 0.029(4) 0.025(4) 0.019(3) 0.001(3) 0.002(3) -0.003(3)
C27 0.019(3) 0.014(3) 0.022(3) -0.007(3) -0.002(3) -0.001(2)
C28 0.023(3) 0.020(3) 0.025(4) 0.001(3) -0.003(3) 0.000(3)
C29 0.025(3) 0.019(3) 0.027(4) 0.004(3) -0.012(3) 0.003(3)
C30 0.023(3) 0.024(3) 0.023(4) -0.001(3) -0.004(3) 0.009(3)
C31 0.027(3) 0.023(3) 0.021(3) -0.001(3) -0.001(3) 0.004(3)
C32 0.025(3) 0.017(3) 0.027(4) -0.001(3) -0.001(3) 0.001(3)
C33 0.047(4) 0.027(4) 0.020(4) -0.007(3) 0.004(3) 0.003(3)
C34 0.061(5) 0.025(4) 0.024(4) -0.009(3) -0.017(4) 0.005(4)
C35 0.030(4) 0.028(4) 0.053(5) -0.013(4) -0.025(4) 0.008(3)
C36 0.021(3) 0.025(4) 0.040(4) -0.005(3) -0.006(3) -0.005(3)
Fe1 0.0248(5) 0.0148(5) 0.0177(5) -0.0005(4) 0.0015(4) -0.0025(3)
Fe2 0.0167(4) 0.0144(4) 0.0179(5) -0.0005(4) -0.0036(4) 0.0015(3)
Fe3 0.0176(4) 0.0137(4) 0.0172(5) -0.0009(3) -0.0019(3) -0.0016(3)
Br1 0.1319(12) 0.0834(9) 0.1473(14) 0.0634(9) 0.0880(11) 0.0820(9)
Br2 0.0298(4) 0.0246(4) 0.0386(4) 0.0021(3) 0.0042(3) 0.0053(3)
Br3 0.0271(4) 0.0398(4) 0.0295(4) 0.0084(3) -0.0038(3) 0.0032(3)

loop_
_atom_type_symbol
_atom_type_description
_atom_type_scat_dispersion_real
_atom_type_scat_dispersion_imag
_atom_type_scat_source
C C 0.0033 0.0016 'International Tables Vol C Tables 4.2.6.8 and 6.1.1.4'
H H 0.0000 0.0000 'International Tables Vol C Tables 4.2.6.8 and 6.1.1.4'
Fe Fe 0.3463 0.8444 'International Tables Vol C Tables 4.2.6.8 and 6.1.1.4'
Br Br -0.2901 2.4595 'International Tables Vol C Tables 4.2.6.8 and 6.1.1.4'

loop_
_geom_angle_atom_site_label_1
_geom_angle_atom_site_label_2
_geom_angle_atom_site_label_3
_geom_angle
_geom_angle_site_symmetry_1
_geom_angle_site_symmetry_3
_geom_angle_publ_flag
C6 C1 C2 118.3(6) . . ?
C6 C1 C7 121.0(6) . . ?
C2 C1 C7 120.7(6) . . ?
C3 C2 C1 121.1(6) . . ?
C3 C2 H2 119.4 . . ?
C1 C2 H2 119.4 . . ?
C2 C3 C4 119.5(5) . . ?
C2 C3 C17 121.4(6) . . ?
C4 C3 C17 119.0(5) . . ?
C5 C4 C3 120.3(6) . . ?
C5 C4 H4 119.8 . . ?
C3 C4 H4 119.8 . . ?
C6 C5 C4 119.1(6) . . ?
C6 C5 C27 121.7(5) . . ?
C4 C5 C27 119.2(6) . . ?
C5 C6 C1 121.7(5) . . ?
C5 C6 H6 119.2 . . ?
C1 C6 H6 119.2 . . ?
C11 C7 C8 105.5(6) . . ?
C11 C7 C1 126.9(6) . . ?
C8 C7 C1 127.6(6) . . ?
C11 C7 Fe1 68.4(4) . . ?
C8 C7 Fe1 68.4(4) . . ?
C1 C7 Fe1 128.2(4) . . ?
C9 C8 C7 109.3(6) . . ?
C9 C8 Fe1 69.5(4) . . ?
C7 C8 Fe1 70.6(4) . . ?
C9 C8 H8 125.3 . . ?
C7 C8 H8 125.3 . . ?
Fe1 C8 H8 126.1 . . ?
C10 C9 C8 108.1(6) . . ?
C10 C9 Fe1 69.7(4) . . ?
C8 C9 Fe1 69.6(4) . . ?
C10 C9 H9 125.9 . . ?
C8 C9 H9 125.9 . . ?
Fe1 C9 H9 126.4 . . ?
C9 C10 C11 108.0(6) . . ?
C9 C10 Fe1 70.3(4) . . ?
C11 C10 Fe1 69.4(4) . . ?
C9 C10 H10 126.0 . . ?
C11 C10 H10 126.0 . . ?
Fe1 C10 H10 125.9 . . ?
C7 C11 C10 109.0(7) . . ?
C7 C11 Fe1 71.0(4) . . ?
C10 C11 Fe1 69.1(4) . . ?
C7 C11 H11 125.5 . . ?
C10 C11 H11 125.5 . . ?
Fe1 C11 H11 126.0 . . ?
C13 C12 C16 109.1(10) . . ?
C13 C12 Br1 124.6(7) . . ?
C16 C12 Br1 126.2(8) . . ?
C13 C12 Fe1 71.5(5) . . ?
C16 C12 Fe1 69.8(5) . . ?
Br1 C12 Fe1 127.1(6) . . ?
C12 C13 C14 107.2(8) . . ?
C12 C13 Fe1 67.8(5) . . ?
C14 C13 Fe1 70.2(5) . . ?
C12 C13 H13 126.4 . . ?
C14 C13 H13 126.4 . . ?
Fe1 C13 H13 127.2 . . ?
C15 C14 C13 106.8(9) . . ?
C15 C14 Fe1 68.7(5) . . ?
C13 C14 Fe1 68.8(5) . . ?
C15 C14 H14 126.6 . . ?
C13 C14 H14 126.6 . . ?
Fe1 C14 H14 127.4 . . ?
C16 C15 C14 109.8(9) . . ?
C16 C15 Fe1 69.1(5) . . ?
C14 C15 Fe1 70.7(5) . . ?
C16 C15 H15 125.1 . . ?
C14 C15 H15 125.1 . . ?
Fe1 C15 H15 126.7 . . ?
C15 C16 C12 107.0(9) . . ?
C15 C16 Fe1 70.8(5) . . ?
C12 C16 Fe1 68.3(5) . . ?
C15 C16 H16 126.5 . . ?
C12 C16 H16 126.5 . . ?
Fe1 C16 H16 125.9 . . ?
C18 C17 C21 107.1(5) . . ?
C18 C17 C3 127.9(5) . . ?
C21 C17 C3 125.0(5) . . ?
C18 C17 Fe3 69.4(3) . . ?
C21 C17 Fe3 69.3(4) . . ?
C3 C17 Fe3 127.4(4) . . ?
C19 C18 C17 108.2(5) . . ?
C19 C18 Fe3 69.6(4) . . ?
C17 C18 Fe3 69.8(3) . . ?
C19 C18 H18 125.9 . . ?
C17 C18 H18 125.9 . . ?
Fe3 C18 H18 126.3 . . ?
C20 C19 C18 108.6(5) . . ?
C20 C19 Fe3 69.7(4) . . ?
C18 C19 Fe3 69.8(4) . . ?
C20 C19 H19 125.7 . . ?
C18 C19 H19 125.7 . . ?
Fe3 C19 H19 126.3 . . ?
C19 C20 C21 108.0(6) . . ?
C19 C20 Fe3 69.9(4) . . ?
C21 C20 Fe3 69.7(4) . . ?
C19 C20 H20 126.0 . . ?
C21 C20 H20 126.0 . . ?
Fe3 C20 H20 125.9 . . ?
C20 C21 C17 108.1(5) . . ?
C20 C21 Fe3 69.4(4) . . ?
C17 C21 Fe3 69.8(3) . . ?
C20 C21 H21 125.9 . . ?
C17 C21 H21 125.9 . . ?
Fe3 C21 H21 126.4 . . ?
C26 C22 C23 109.4(6) . . ?
C26 C22 Br3 126.9(5) . . ?
C23 C22 Br3 123.6(5) . . ?
C26 C22 Fe3 70.5(4) . . ?
C23 C22 Fe3 70.2(4) . . ?
Br3 C22 Fe3 128.7(4) . . ?
C24 C23 C22 105.7(6) . . ?
C24 C23 Fe3 69.1(4) . . ?
C22 C23 Fe3 68.6(4) . . ?
C24 C23 H23 127.1 . . ?
C22 C23 H23 127.1 . . ?
Fe3 C23 H23 126.7 . . ?
C25 C24 C23 109.2(6) . . ?
C25 C24 Fe3 69.9(4) . . ?
C23 C24 Fe3 70.0(4) . . ?
C25 C24 H24 125.4 . . ?
C23 C24 H24 125.4 . . ?
Fe3 C24 H24 126.3 . . ?
C24 C25 C26 108.0(6) . . ?
C24 C25 Fe3 69.6(4) . . ?
C26 C25 Fe3 69.8(4) . . ?
C24 C25 H25 126.0 . . ?
C26 C25 H25 126.0 . . ?
Fe3 C25 H25 126.2 . . ?
C22 C26 C25 107.7(6) . . ?
C22 C26 Fe3 69.1(4) . . ?
C25 C26 Fe3 69.5(4) . . ?
C22 C26 H26 126.2 . . ?
C25 C26 H26 126.2 . . ?
Fe3 C26 H26 126.8 . . ?
C28 C27 C31 106.7(6) . . ?
C28 C27 C5 126.9(5) . . ?
C31 C27 C5 126.4(6) . . ?
C28 C27 Fe2 68.5(4) . . ?
C31 C27 Fe2 68.6(4) . . ?
C5 C27 Fe2 129.3(4) . . ?
C27 C28 C29 109.1(6) . . ?
C27 C28 Fe2 71.1(4) . . ?
C29 C28 Fe2 69.5(4) . . ?
C27 C28 H28 125.4 . . ?
C29 C28 H28 125.4 . . ?
Fe2 C28 H28 125.5 . . ?
C30 C29 C28 107.7(6) . . ?
C30 C29 Fe2 69.6(4) . . ?
C28 C29 Fe2 69.4(4) . . ?
C30 C29 H29 126.1 . . ?
C28 C29 H29 126.1 . . ?
Fe2 C29 H29 126.4 . . ?
C29 C30 C31 108.2(6) . . ?
C29 C30 Fe2 69.7(4) . . ?
C31 C30 Fe2 69.9(4) . . ?
C29 C30 H30 125.9 . . ?
C31 C30 H30 125.9 . . ?
Fe2 C30 H30 126.0 . . ?
C30 C31 C27 108.3(6) . . ?
C30 C31 Fe2 69.2(4) . . ?
C27 C31 Fe2 70.4(4) . . ?
C30 C31 H31 125.9 . . ?
C27 C31 H31 125.9 . . ?
Fe2 C31 H31 126.1 . . ?
C33 C32 C36 109.7(6) . . ?
C33 C32 Br2 124.8(5) . . ?
C36 C32 Br2 125.3(5) . . ?
C33 C32 Fe2 69.9(4) . . ?
C36 C32 Fe2 70.6(4) . . ?
Br2 C32 Fe2 129.9(4) . . ?
C34 C33 C32 106.9(7) . . ?
C34 C33 Fe2 69.5(4) . . ?
C32 C33 Fe2 69.1(4) . . ?
C34 C33 H33 126.5 . . ?
C32 C33 H33 126.5 . . ?
Fe2 C33 H33 126.4 . . ?
C33 C34 C35 108.2(7) . . ?
C33 C34 Fe2 69.7(4) . . ?
C35 C34 Fe2 69.6(4) . . ?
C33 C34 H34 125.9 . . ?
C35 C34 H34 125.9 . . ?
Fe2 C34 H34 126.4 . . ?
C36 C35 C34 109.3(7) . . ?
C36 C35 Fe2 70.5(4) . . ?
C34 C35 Fe2 69.6(4) . . ?
C36 C35 H35 125.4 . . ?
C34 C35 H35 125.4 . . ?
Fe2 C35 H35 126.2 . . ?
C35 C36 C32 105.9(7) . . ?
C35 C36 Fe2 68.9(4) . . ?
C32 C36 Fe2 68.4(4) . . ?
C35 C36 H36 127.0 . . ?
C32 C36 H36 127.0 . . ?
Fe2 C36 H36 127.2 . . ?
C12 Fe1 C16 41.9(3) . . ?
C12 Fe1 C10 128.0(4) . . ?
C16 Fe1 C10 105.9(4) . . ?
C12 Fe1 C11 109.2(4) . . ?
C16 Fe1 C11 119.0(4) . . ?
C10 Fe1 C11 41.5(3) . . ?
C12 Fe1 C9 164.1(3) . . ?
C16 Fe1 C9 124.3(3) . . ?
C10 Fe1 C9 40.0(3) . . ?
C11 Fe1 C9 68.5(3) . . ?
C12 Fe1 C8 154.2(3) . . ?
C16 Fe1 C8 162.7(3) . . ?
C10 Fe1 C8 68.2(3) . . ?
C11 Fe1 C8 68.1(3) . . ?
C9 Fe1 C8 40.9(3) . . ?
C12 Fe1 C15 68.4(4) . . ?
C16 Fe1 C15 40.0(4) . . ?
C10 Fe1 C15 116.2(3) . . ?
C11 Fe1 C15 151.8(3) . . ?
C9 Fe1 C15 105.7(3) . . ?
C8 Fe1 C15 126.5(4) . . ?
C12 Fe1 C13 40.7(4) . . ?
C16 Fe1 C13 69.4(4) . . ?
C10 Fe1 C13 167.0(4) . . ?
C11 Fe1 C13 129.1(3) . . ?
C9 Fe1 C13 152.6(4) . . ?
C8 Fe1 C13 119.8(3) . . ?
C15 Fe1 C13 68.6(3) . . ?
C12 Fe1 C7 119.9(3) . . ?
C16 Fe1 C7 154.0(4) . . ?
C10 Fe1 C7 69.4(3) . . ?
C11 Fe1 C7 40.6(3) . . ?
C9 Fe1 C7 69.3(3) . . ?
C8 Fe1 C7 41.0(3) . . ?
C15 Fe1 C7 165.4(4) . . ?
C13 Fe1 C7 109.2(3) . . ?
C12 Fe1 C14 68.7(5) . . ?
C16 Fe1 C14 68.6(4) . . ?
C10 Fe1 C14 149.9(3) . . ?
C11 Fe1 C14 167.0(3) . . ?
C9 Fe1 C14 117.1(4) . . ?
C8 Fe1 C14 107.9(4) . . ?
C15 Fe1 C14 40.6(3) . . ?
C13 Fe1 C14 41.1(4) . . ?
C7 Fe1 C14 128.3(3) . . ?
C32 Fe2 C28 124.4(3) . . ?
C32 Fe2 C30 160.4(3) . . ?
C28 Fe2 C30 68.7(3) . . ?
C32 Fe2 C35 68.2(3) . . ?
C28 Fe2 C35 156.2(3) . . ?
C30 Fe2 C35 105.8(3) . . ?
C32 Fe2 C34 68.4(3) . . ?
C28 Fe2 C34 120.3(3) . . ?
C30 Fe2 C34 120.2(3) . . ?
C35 Fe2 C34 40.9(3) . . ?
C32 Fe2 C29 158.7(3) . . ?
C28 Fe2 C29 41.1(3) . . ?
C30 Fe2 C29 40.7(3) . . ?
C35 Fe2 C29 119.7(3) . . ?
C34 Fe2 C29 103.9(3) . . ?
C32 Fe2 C33 40.9(3) . . ?
C28 Fe2 C33 106.4(3) . . ?
C30 Fe2 C33 156.3(3) . . ?
C35 Fe2 C33 68.8(3) . . ?
C34 Fe2 C33 40.8(3) . . ?
C29 Fe2 C33 120.5(3) . . ?
C32 Fe2 C31 125.7(3) . . ?
C28 Fe2 C31 68.4(3) . . ?
C30 Fe2 C31 40.9(3) . . ?
C35 Fe2 C31 123.5(3) . . ?
C34 Fe2 C31 158.0(3) . . ?
C29 Fe2 C31 68.6(3) . . ?
C33 Fe2 C31 160.9(3) . . ?
C32 Fe2 C36 41.0(3) . . ?
C28 Fe2 C36 161.6(3) . . ?
C30 Fe2 C36 122.4(3) . . ?
C35 Fe2 C36 40.6(3) . . ?
C34 Fe2 C36 69.0(3) . . ?
C29 Fe2 C36 156.7(3) . . ?
C33 Fe2 C36 69.5(3) . . ?
C31 Fe2 C36 109.2(3) . . ?
C32 Fe2 C27 110.4(3) . . ?
C28 Fe2 C27 40.4(3) . . ?
C30 Fe2 C27 69.0(2) . . ?
C35 Fe2 C27 161.3(3) . . ?
C34 Fe2 C27 157.4(3) . . ?
C29 Fe2 C27 68.7(3) . . ?
C33 Fe2 C27 123.3(3) . . ?
C31 Fe2 C27 41.0(2) . . ?
C36 Fe2 C27 125.9(3) . . ?
C22 Fe3 C24 68.3(3) . . ?
C22 Fe3 C25 68.2(3) . . ?
C24 Fe3 C25 40.4(3) . . ?
C22 Fe3 C20 126.0(3) . . ?
C24 Fe3 C20 154.9(3) . . ?
C25 Fe3 C20 120.5(3) . . ?
C22 Fe3 C26 40.4(3) . . ?
C24 Fe3 C26 68.2(3) . . ?
C25 Fe3 C26 40.7(3) . . ?
C20 Fe3 C26 108.1(3) . . ?
C22 Fe3 C19 162.4(3) . . ?
C24 Fe3 C19 120.1(3) . . ?
C25 Fe3 C19 107.4(3) . . ?
C20 Fe3 C19 40.3(3) . . ?
C26 Fe3 C19 125.3(3) . . ?
C22 Fe3 C21 108.4(3) . . ?
C24 Fe3 C21 162.5(3) . . ?
C25 Fe3 C21 156.0(3) . . ?
C20 Fe3 C21 40.8(2) . . ?
C26 Fe3 C21 121.3(3) . . ?
C19 Fe3 C21 68.2(3) . . ?
C22 Fe3 C23 41.2(3) . . ?
C24 Fe3 C23 40.9(3) . . ?
C25 Fe3 C23 68.9(3) . . ?
C20 Fe3 C23 163.1(3) . . ?
C26 Fe3 C23 69.0(3) . . ?
C19 Fe3 C23 154.9(3) . . ?
C21 Fe3 C23 125.3(3) . . ?
C22 Fe3 C18 155.9(3) . . ?
C24 Fe3 C18 107.1(3) . . ?
C25 Fe3 C18 124.6(3) . . ?
C20 Fe3 C18 68.2(3) . . ?
C26 Fe3 C18 161.9(3) . . ?
C19 Fe3 C18 40.5(3) . . ?
C21 Fe3 C18 68.4(2) . . ?
C23 Fe3 C18 119.8(3) . . ?
C22 Fe3 C17 121.0(3) . . ?
C24 Fe3 C17 124.8(3) . . ?
C25 Fe3 C17 161.6(3) . . ?
C20 Fe3 C17 68.8(2) . . ?
C26 Fe3 C17 156.1(3) . . ?
C19 Fe3 C17 68.5(2) . . ?
C21 Fe3 C17 40.9(2) . . ?
C23 Fe3 C17 106.8(3) . . ?
C18 Fe3 C17 40.8(2) . . ?

loop_
_geom_bond_atom_site_label_1
_geom_bond_atom_site_label_2
_geom_bond_distance
_geom_bond_site_symmetry_2
_geom_bond_publ_flag
C1 C6 1.391(9) . ?
C1 C2 1.404(8) . ?
C1 C7 1.474(9) . ?
C2 C3 1.377(9) . ?
C2 H2 0.9500 . ?
C3 C4 1.403(9) . ?
C3 C17 1.486(8) . ?
C4 C5 1.394(8) . ?
C4 H4 0.9500 . ?
C5 C6 1.385(9) . ?
C5 C27 1.482(9) . ?
C6 H6 0.9500 . ?
C7 C11 1.419(9) . ?
C7 C8 1.432(10) . ?
C7 Fe1 2.060(7) . ?
C8 C9 1.419(10) . ?
C8 Fe1 2.030(7) . ?
C8 H8 0.9500 . ?
C9 C10 1.386(11) . ?
C9 Fe1 2.029(7) . ?
C9 H9 0.9500 . ?
C10 C11 1.435(10) . ?
C10 Fe1 2.021(7) . ?
C10 H10 0.9500 . ?
C11 Fe1 2.025(7) . ?
C11 H11 0.9500 . ?
C12 C13 1.402(14) . ?
C12 C16 1.431(12) . ?
C12 Br1 1.893(11) . ?
C12 Fe1 1.992(8) . ?
C13 C14 1.439(14) . ?
C13 Fe1 2.041(8) . ?
C13 H13 0.9500 . ?
C14 C15 1.420(12) . ?
C14 Fe1 2.060(9) . ?
C14 H14 0.9500 . ?
C15 C16 1.385(15) . ?
C15 Fe1 2.035(8) . ?
C15 H15 0.9500 . ?
C16 Fe1 2.012(8) . ?
C16 H16 0.9500 . ?
C17 C18 1.430(8) . ?
C17 C21 1.431(8) . ?
C17 Fe3 2.054(6) . ?
C18 C19 1.418(9) . ?
C18 Fe3 2.048(6) . ?
C18 H18 0.9500 . ?
C19 C20 1.409(9) . ?
C19 Fe3 2.045(6) . ?
C19 H19 0.9500 . ?
C20 C21 1.427(9) . ?
C20 Fe3 2.043(7) . ?
C20 H20 0.9500 . ?
C21 Fe3 2.047(6) . ?
C21 H21 0.9500 . ?
C22 C26 1.405(9) . ?
C22 C23 1.433(9) . ?
C22 Br3 1.891(7) . ?
C22 Fe3 2.025(7) . ?
C23 C24 1.428(10) . ?
C23 Fe3 2.047(7) . ?
C23 H23 0.9500 . ?
C24 C25 1.409(10) . ?
C24 Fe3 2.036(7) . ?
C24 H24 0.9500 . ?
C25 C26 1.420(10) . ?
C25 Fe3 2.040(6) . ?
C25 H25 0.9500 . ?
C26 Fe3 2.043(7) . ?
C26 H26 0.9500 . ?
C27 C28 1.413(9) . ?
C27 C31 1.438(9) . ?
C27 Fe2 2.063(6) . ?
C28 C29 1.424(9) . ?
C28 Fe2 2.029(6) . ?
C28 H28 0.9500 . ?
C29 C30 1.411(9) . ?
C29 Fe2 2.031(7) . ?
C29 H29 0.9500 . ?
C30 C31 1.421(9) . ?
C30 Fe2 2.030(6) . ?
C30 H30 0.9500 . ?
C31 Fe2 2.039(7) . ?
C31 H31 0.9500 . ?
C32 C33 1.418(10) . ?
C32 C36 1.428(9) . ?
C32 Br2 1.877(7) . ?
C32 Fe2 2.023(6) . ?
C33 C34 1.416(11) . ?
C33 Fe2 2.033(7) . ?
C33 H33 0.9500 . ?
C34 C35 1.418(12) . ?
C34 Fe2 2.031(7) . ?
C34 H34 0.9500 . ?
C35 C36 1.418(11) . ?
C35 Fe2 2.030(7) . ?
C35 H35 0.9500 . ?
C36 Fe2 2.052(7) . ?
C36 H36 0.9500 . ?
